data_1561790
loop_
_publ_author_name
'Tang, Chunying'
'Lu, Jialin'
'Han, Jingyu'
'Liu, Yun'
'Shen, Yali'
'Jia, Dingxian'

_publ_section_title
;
 Complexations of Ln(III) with SnS4H and Sn2S6: Solvothermal syntheses and
 characterizations of lanthanide coordination polymers with thiostannate
 and polyamine mixed ligands
;
_journal_name_full 'Journal of Solid State Chemistry'
_journal_page_first 118
_journal_page_last 125
_journal_paper_doi 10.1016/j.jssc.2015.06.008
_journal_volume 230
_journal_year 2015
_chemical_formula_moiety 'C16 H50 Gd2 N10 O3 S6 Sn2'
_chemical_formula_sum 'C16 H50 Gd2 N10 O3 S6 Sn2'
_chemical_formula_weight 1174.90
_space_group_IT_number 15
_space_group_name_Hall '-C 2yc'
_space_group_name_H-M_alt 'C 1 2/c 1'
_symmetry_cell_setting monoclinic
_symmetry_Int_Tables_number 15
_symmetry_space_group_name_Hall '-C 2yc'
_symmetry_space_group_name_H-M 'C 1 2/c 1'
_atom_sites_solution_hydrogens geom
_atom_sites_solution_primary direct
_atom_sites_solution_secondary difmap
_audit_creation_method SHELXL-97
_cell_angle_alpha 90.00
_cell_angle_beta 124.81(3)
_cell_angle_gamma 90.00
_cell_formula_units_Z 4
_cell_length_a 21.455(4)
_cell_length_b 12.804(3)
_cell_length_c 17.735(4)
_cell_measurement_reflns_used 5011
_cell_measurement_temperature 293(2)
_cell_measurement_theta_max 25.35
_cell_measurement_theta_min 3.18
_cell_volume 4000(2)
_computing_cell_refinement CrystalClear
_computing_data_collection CrystalClear
_computing_data_reduction CrystalStructure
_computing_structure_refinement 'SHELXL-97 (Sheldrick, 1997)'
_computing_structure_solution 'SHELXS-97 (Sheldrick, 1990)'
_diffrn_ambient_temperature 293(2)
_diffrn_detector_area_resol_mean 7.31
_diffrn_measured_fraction_theta_full 0.991
_diffrn_measured_fraction_theta_max 0.991
_diffrn_measurement_device_type 'Rigaku Mercury'
_diffrn_measurement_method \w
_diffrn_radiation_monochromator graphite
_diffrn_radiation_source 'fine-focus sealed tube'
_diffrn_radiation_type MoK\a
_diffrn_radiation_wavelength 0.71073
_diffrn_reflns_av_R_equivalents 0.0470
_diffrn_reflns_av_sigmaI/netI 0.0459
_diffrn_reflns_limit_h_max 22
_diffrn_reflns_limit_h_min -25
_diffrn_reflns_limit_k_max 15
_diffrn_reflns_limit_k_min -15
_diffrn_reflns_limit_l_max 19
_diffrn_reflns_limit_l_min -18
_diffrn_reflns_number 15038
_diffrn_reflns_theta_full 25.35
_diffrn_reflns_theta_max 25.35
_diffrn_reflns_theta_min 3.18
_exptl_absorpt_coefficient_mu 4.852
_exptl_absorpt_correction_T_max 0.6426
_exptl_absorpt_correction_T_min 0.2471
_exptl_absorpt_correction_type multi-scan
_exptl_absorpt_process_details 'Jacobson, R. (1998) Private communication'
_exptl_crystal_colour colorless
_exptl_crystal_density_diffrn 1.951
_exptl_crystal_density_method 'not measured'
_exptl_crystal_description prism
_exptl_crystal_F_000 2256
_exptl_crystal_size_max 0.40
_exptl_crystal_size_mid 0.18
_exptl_crystal_size_min 0.10
_refine_diff_density_max 1.517
_refine_diff_density_min -1.449
_refine_diff_density_rms 0.192
_refine_ls_extinction_method none
_refine_ls_goodness_of_fit_ref 1.112
_refine_ls_hydrogen_treatment constr
_refine_ls_matrix_type full
_refine_ls_number_parameters 170
_refine_ls_number_reflns 3626
_refine_ls_number_restraints 2
_refine_ls_restrained_S_all 1.117
_refine_ls_R_factor_all 0.0614
_refine_ls_R_factor_gt 0.0433
_refine_ls_shift/su_max 0.002
_refine_ls_shift/su_mean 0.000
_refine_ls_structure_factor_coef Fsqd
_refine_ls_weighting_details 'calc w=1/[\s^2^(Fo^2^)+(0.0599P)^2^+47.2759P] where P=(Fo^2^+2Fc^2^)/3'
_refine_ls_weighting_scheme calc
_refine_ls_wR_factor_gt 0.0912
_refine_ls_wR_factor_ref 0.1060
_reflns_number_gt 2915
_reflns_number_total 3626
_reflns_threshold_expression >2sigma(I)
_cod_data_source_file JSSC-2015-230-118.cif
_cod_data_source_block complex_2c
_cod_original_cell_volume 4000.4(14)
_cod_database_code 1561790

loop_
_symmetry_equiv_pos_as_xyz
'x, y, z'
'-x, y, -z+1/2'
'x+1/2, y+1/2, z'
'-x+1/2, y+1/2, -z+1/2'
'-x, -y, -z'
'x, -y, z-1/2'
'-x+1/2, -y+1/2, -z'
'x+1/2, -y+1/2, z-1/2'

loop_
_atom_site_label
_atom_site_type_symbol
_atom_site_fract_x
_atom_site_fract_y
_atom_site_fract_z
_atom_site_U_iso_or_equiv
_atom_site_adp_type
_atom_site_occupancy
_atom_site_symmetry_multiplicity
_atom_site_calc_flag
_atom_site_refinement_flags
_atom_site_disorder_assembly
_atom_site_disorder_group
Sn2 Sn 0.07896(4) 0.03782(6) 0.50968(4) 0.0424(2) Uani 1 1 d . . .
S1 S 0.06897(14) 0.1492(2) 0.39741(18) 0.0489(7) Uani 1 1 d . . .
S2 S 0.20187(16) -0.0116(3) 0.6269(2) 0.0560(8) Uani 1 1 d . . .
S3 S -0.00527(17) -0.1124(3) 0.43801(19) 0.0529(7) Uani 1 1 d . . .
Gd1 Gd 0.20383(3) 0.15541(4) 0.40217(3) 0.03612(19) Uani 1 1 d . . .
O1 O 0.2610(4) 0.1772(5) 0.5579(4) 0.0413(16) Uani 1 1 d . . .
H1 H 0.2684 0.1243 0.5982 0.050 Uiso 1 1 calc R . .
N1 N 0.1029(5) 0.2583(8) 0.2562(6) 0.054(2) Uani 1 1 d . . .
H1A H 0.0570 0.2303 0.2337 0.064 Uiso 1 1 calc R . .
H1B H 0.1020 0.3247 0.2723 0.064 Uiso 1 1 calc R . .
N2 N 0.2396(5) 0.1844(8) 0.2878(6) 0.052(2) Uani 1 1 d . . .
H2 H 0.2262 0.1248 0.2540 0.062 Uiso 1 1 calc R . .
N3 N 0.3441(5) 0.1159(8) 0.4703(7) 0.059(3) Uani 1 1 d . . .
H3 H 0.3696 0.1726 0.5058 0.071 Uiso 1 1 calc R . .
N4 N 0.2436(5) -0.0351(8) 0.4647(7) 0.059(3) Uani 1 1 d . . .
H4 H 0.2434 -0.0370 0.5158 0.070 Uiso 1 1 calc R . .
N5 N 0.1241(6) 0.0143(7) 0.2797(6) 0.059(3) Uani 1 1 d D . .
H5A H 0.0757 0.0207 0.2617 0.071 Uiso 1 1 calc R . .
H5B H 0.1249 0.0280 0.2304 0.071 Uiso 1 1 calc R . .
C1 C 0.1157(7) 0.2594(10) 0.1820(7) 0.059(3) Uani 1 1 d . . .
H1C H 0.0960 0.1956 0.1463 0.071 Uiso 1 1 calc R . .
H1D H 0.0889 0.3180 0.1412 0.071 Uiso 1 1 calc R . .
C2 C 0.1976(7) 0.2683(10) 0.2225(8) 0.063(3) Uani 1 1 d . . .
H2A H 0.2059 0.2655 0.1742 0.075 Uiso 1 1 calc R . .
H2B H 0.2162 0.3351 0.2535 0.075 Uiso 1 1 calc R . .
C3 C 0.3211(7) 0.1964(11) 0.3320(9) 0.062(3) Uani 1 1 d . . .
H3A H 0.3374 0.2644 0.3612 0.075 Uiso 1 1 calc R . .
H3B H 0.3323 0.1921 0.2863 0.075 Uiso 1 1 calc R . .
C4 C 0.3630(8) 0.1127(13) 0.4021(10) 0.081(4) Uani 1 1 d . . .
H4A H 0.3495 0.0450 0.3722 0.097 Uiso 1 1 calc R . .
H4B H 0.4172 0.1224 0.4330 0.097 Uiso 1 1 calc R . .
C5 C 0.3719(8) 0.0295(12) 0.5348(11) 0.085(4) Uani 1 1 d . . .
H5C H 0.3770 0.0521 0.5902 0.102 Uiso 1 1 calc R . .
H5D H 0.4218 0.0093 0.5514 0.102 Uiso 1 1 calc R . .
C6 C 0.3209(9) -0.0614(12) 0.4963(12) 0.094(5) Uani 1 1 d . . .
H6A H 0.3207 -0.0892 0.4453 0.113 Uiso 1 1 calc R . .
H6B H 0.3400 -0.1154 0.5429 0.113 Uiso 1 1 calc R . .
C7 C 0.1905(10) -0.1140(12) 0.4050(9) 0.103(4) Uani 1 1 d D . .
H7A H 0.1548 -0.1248 0.4213 0.124 Uiso 1 1 calc R . .
H7B H 0.2182 -0.1788 0.4173 0.124 Uiso 1 1 calc R . .
C8 C 0.1469(10) -0.0939(10) 0.3061(9) 0.103(4) Uani 1 1 d D . .
H8A H 0.1772 -0.1153 0.2840 0.124 Uiso 1 1 calc R . .
H8B H 0.1017 -0.1371 0.2757 0.124 Uiso 1 1 calc R . .
O2 O 0.572(9) -0.108(15) 0.753(14) 0.112(14) Uiso 0.50 1 d P . .

loop_
_atom_site_aniso_label
_atom_site_aniso_U_11
_atom_site_aniso_U_22
_atom_site_aniso_U_33
_atom_site_aniso_U_23
_atom_site_aniso_U_13
_atom_site_aniso_U_12
Sn2 0.0369(4) 0.0586(5) 0.0298(4) 0.0011(3) 0.0179(3) -0.0144(3)
S1 0.0333(13) 0.074(2) 0.0373(15) 0.0155(13) 0.0187(12) -0.0039(12)
S2 0.0428(15) 0.071(2) 0.0416(16) 0.0175(14) 0.0166(13) -0.0074(14)
S3 0.0546(17) 0.0644(19) 0.0462(17) -0.0144(14) 0.0326(14) -0.0212(14)
Gd1 0.0341(3) 0.0441(3) 0.0310(3) -0.0043(2) 0.0191(2) -0.0084(2)
O1 0.045(4) 0.046(4) 0.032(4) 0.003(3) 0.022(3) -0.008(3)
N1 0.051(5) 0.064(7) 0.037(5) 0.001(4) 0.020(4) -0.008(5)
N2 0.057(6) 0.067(6) 0.043(5) -0.019(5) 0.036(5) -0.022(5)
N3 0.044(5) 0.069(7) 0.065(7) 0.000(5) 0.031(5) 0.000(5)
N4 0.055(6) 0.057(6) 0.062(7) -0.007(5) 0.032(5) -0.005(5)
N5 0.067(6) 0.052(6) 0.044(6) -0.016(5) 0.024(5) -0.015(5)
C1 0.075(8) 0.071(9) 0.028(6) -0.005(5) 0.027(6) -0.017(7)
C2 0.066(8) 0.078(9) 0.059(8) -0.002(7) 0.044(7) -0.027(7)
C3 0.075(8) 0.082(9) 0.058(8) -0.013(7) 0.055(7) -0.023(7)
C4 0.070(9) 0.113(13) 0.078(10) -0.026(9) 0.053(8) -0.017(9)
C5 0.057(8) 0.092(12) 0.099(12) 0.004(10) 0.039(8) 0.003(8)
C6 0.081(10) 0.081(11) 0.099(12) 0.013(9) 0.038(9) 0.026(9)
C7 0.126(10) 0.058(7) 0.080(7) -0.011(6) 0.032(7) -0.017(7)
C8 0.126(10) 0.058(7) 0.080(7) -0.011(6) 0.032(7) -0.017(7)

loop_
_atom_type_symbol
_atom_type_description
_atom_type_scat_dispersion_real
_atom_type_scat_dispersion_imag
_atom_type_scat_source
C C 0.0033 0.0016 'International Tables Vol C Tables 4.2.6.8 and 6.1.1.4'
H H 0.0000 0.0000 'International Tables Vol C Tables 4.2.6.8 and 6.1.1.4'
N N 0.0061 0.0033 'International Tables Vol C Tables 4.2.6.8 and 6.1.1.4'
S S 0.1246 0.1234 'International Tables Vol C Tables 4.2.6.8 and 6.1.1.4'
Sn Sn -0.6537 1.4246 'International Tables Vol C Tables 4.2.6.8 and 6.1.1.4'
Gd Gd -0.1653 3.9035 'International Tables Vol C Tables 4.2.6.8 and 6.1.1.4'
O O 0.0106 0.0060 'International Tables Vol C Tables 4.2.6.8 and 6.1.1.4'

loop_
_geom_angle_atom_site_label_1
_geom_angle_atom_site_label_2
_geom_angle_atom_site_label_3
_geom_angle
_geom_angle_site_symmetry_1
_geom_angle_site_symmetry_3
S2 Sn2 S1 115.42(10) . .
S2 Sn2 S3 114.63(11) . 5_556
S1 Sn2 S3 108.54(11) . 5_556
S2 Sn2 S3 112.05(12) . .
S1 Sn2 S3 110.71(10) . .
S3 Sn2 S3 93.37(10) 5_556 .
Sn2 S1 Gd1 113.00(10) . .
Sn2 S3 Sn2 86.63(10) 5_556 .
O1 Gd1 O1 69.8(3) 7_556 .
O1 Gd1 N3 87.0(3) 7_556 .
O1 Gd1 N3 77.4(3) . .
O1 Gd1 N2 85.0(3) 7_556 .
O1 Gd1 N2 137.0(3) . .
N3 Gd1 N2 66.6(3) . .
O1 Gd1 N5 150.9(3) 7_556 .
O1 Gd1 N5 137.3(3) . .
N3 Gd1 N5 107.0(3) . .
N2 Gd1 N5 77.9(3) . .
O1 Gd1 N1 76.6(3) 7_556 .
O1 Gd1 N1 134.7(3) . .
N3 Gd1 N1 130.9(3) . .
N2 Gd1 N1 66.1(3) . .
N5 Gd1 N1 75.0(3) . .
O1 Gd1 N4 141.9(3) 7_556 .
O1 Gd1 N4 77.5(3) . .
N3 Gd1 N4 66.8(3) . .
N2 Gd1 N4 107.3(3) . .
N5 Gd1 N4 66.6(3) . .
N1 Gd1 N4 141.4(3) . .
O1 Gd1 S1 100.86(18) 7_556 .
O1 Gd1 S1 82.88(17) . .
N3 Gd1 S1 154.8(2) . .
N2 Gd1 S1 137.4(2) . .
N5 Gd1 S1 77.4(2) . .
N1 Gd1 S1 74.3(2) . .
N4 Gd1 S1 93.8(2) . .
O1 Gd1 Gd1 35.46(16) 7_556 7_556
O1 Gd1 Gd1 34.36(17) . 7_556
N3 Gd1 Gd1 80.4(2) . 7_556
N2 Gd1 Gd1 113.6(2) . 7_556
N5 Gd1 Gd1 168.4(2) . 7_556
N1 Gd1 Gd1 107.2(2) . 7_556
N4 Gd1 Gd1 109.8(2) . 7_556
S1 Gd1 Gd1 92.10(7) . 7_556
Gd1 O1 Gd1 110.2(3) 7_556 .
Gd1 O1 H1 124.9 7_556 .
Gd1 O1 H1 124.9 . .
C1 N1 Gd1 114.6(7) . .
C1 N1 H1A 108.6 . .
Gd1 N1 H1A 108.6 . .
C1 N1 H1B 108.6 . .
Gd1 N1 H1B 108.6 . .
H1A N1 H1B 107.6 . .
C3 N2 C2 110.9(9) . .
C3 N2 Gd1 113.4(6) . .
C2 N2 Gd1 114.0(7) . .
C3 N2 H2 105.9 . .
C2 N2 H2 105.9 . .
Gd1 N2 H2 105.9 . .
C5 N3 C4 116.2(11) . .
C5 N3 Gd1 111.4(7) . .
C4 N3 Gd1 114.5(8) . .
C5 N3 H3 104.4 . .
C4 N3 H3 104.4 . .
Gd1 N3 H3 104.4 . .
C7 N4 C6 111.8(12) . .
C7 N4 Gd1 114.5(8) . .
C6 N4 Gd1 113.8(8) . .
C7 N4 H4 105.2 . .
C6 N4 H4 105.2 . .
Gd1 N4 H4 105.2 . .
C8 N5 Gd1 117.1(8) . .
C8 N5 H5A 108.0 . .
Gd1 N5 H5A 108.0 . .
C8 N5 H5B 108.1 . .
Gd1 N5 H5B 108.0 . .
H5A N5 H5B 107.3 . .
C2 C1 N1 109.8(9) . .
C2 C1 H1C 109.7 . .
N1 C1 H1C 109.7 . .
C2 C1 H1D 109.7 . .
N1 C1 H1D 109.7 . .
H1C C1 H1D 108.2 . .
N2 C2 C1 110.8(9) . .
N2 C2 H2A 109.5 . .
C1 C2 H2A 109.5 . .
N2 C2 H2B 109.5 . .
C1 C2 H2B 109.5 . .
H2A C2 H2B 108.1 . .
N2 C3 C4 109.8(10) . .
N2 C3 H3A 109.7 . .
C4 C3 H3A 109.8 . .
N2 C3 H3B 109.7 . .
C4 C3 H3B 109.7 . .
H3A C3 H3B 108.2 . .
N3 C4 C3 110.2(11) . .
N3 C4 H4A 109.6 . .
C3 C4 H4A 109.7 . .
N3 C4 H4B 109.6 . .
C3 C4 H4B 109.6 . .
H4A C4 H4B 108.1 . .
N3 C5 C6 112.0(12) . .
N3 C5 H5C 109.2 . .
C6 C5 H5C 109.2 . .
N3 C5 H5D 109.2 . .
C6 C5 H5D 109.3 . .
H5C C5 H5D 107.9 . .
N4 C6 C5 112.2(12) . .
N4 C6 H6A 109.2 . .
C5 C6 H6A 109.2 . .
N4 C6 H6B 109.2 . .
C5 C6 H6B 109.1 . .
H6A C6 H6B 107.9 . .
N4 C7 C8 117.0(13) . .
N4 C7 H7A 108.1 . .
C8 C7 H7A 108.1 . .
N4 C7 H7B 108.0 . .
C8 C7 H7B 108.0 . .
H7A C7 H7B 107.3 . .
N5 C8 C7 114.9(12) . .
N5 C8 H8A 108.5 . .
C7 C8 H8A 108.6 . .
N5 C8 H8B 108.5 . .
C7 C8 H8B 108.5 . .
H8A C8 H8B 107.5 . .

loop_
_geom_bond_atom_site_label_1
_geom_bond_atom_site_label_2
_geom_bond_distance
_geom_bond_site_symmetry_2
Sn2 S2 2.328(3) .
Sn2 S1 2.358(3) .
Sn2 S3 2.439(3) 5_556
Sn2 S3 2.441(3) .
S1 Gd1 2.847(3) .
S3 Sn2 2.439(3) 5_556
Gd1 O1 2.249(7) 7_556
Gd1 O1 2.311(6) .
Gd1 N3 2.573(9) .
Gd1 N2 2.572(8) .
Gd1 N5 2.582(9) .
Gd1 N1 2.594(9) .
Gd1 N4 2.613(10) .
Gd1 Gd1 3.7398(13) 7_556
O1 Gd1 2.249(7) 7_556
O1 H1 0.9300 .
N1 C1 1.490(13) .
N1 H1A 0.9000 .
N1 H1B 0.9000 .
N2 C3 1.460(14) .
N2 C2 1.455(15) .
N2 H2 0.9100 .
N3 C5 1.451(17) .
N3 C4 1.480(15) .
N3 H3 0.9100 .
N4 C7 1.436(17) .
N4 C6 1.455(17) .
N4 H4 0.9100 .
N5 C8 1.455(13) .
N5 H5A 0.9000 .
N5 H5B 0.9000 .
C1 C2 1.476(16) .
C1 H1C 0.9700 .
C1 H1D 0.9700 .
C2 H2A 0.9700 .
C2 H2B 0.9700 .
C3 C4 1.493(19) .
C3 H3A 0.9700 .
C3 H3B 0.9700 .
C4 H4A 0.9700 .
C4 H4B 0.9700 .
C5 C6 1.47(2) .
C5 H5C 0.9700 .
C5 H5D 0.9700 .
C6 H6A 0.9700 .
C6 H6B 0.9700 .
C7 C8 1.465(14) .
C7 H7A 0.9700 .
C7 H7B 0.9700 .
C8 H8A 0.9700 .
C8 H8B 0.9700 .

loop_
_geom_hbond_atom_site_label_D
_geom_hbond_atom_site_label_H
_geom_hbond_atom_site_label_A
_geom_hbond_distance_DH
_geom_hbond_distance_HA
_geom_hbond_distance_DA
_geom_hbond_angle_DHA
_geom_hbond_site_symmetry_A
N5 H5A S1 0.90 2.99 3.402(10) 110.1 .
N4 H4 S2 0.91 2.60 3.479(11) 161.6 .
N3 H3 S1 0.91 2.70 3.610(11) 174.0 7_556
N2 H2 S2 0.91 2.47 3.325(9) 156.3 6
N1 H1A S1 0.90 2.57 3.391(9) 151.8 2
O1 H1 S2 0.93 2.48 3.274(7) 143.4 .

loop_
_geom_torsion_atom_site_label_1
_geom_torsion_atom_site_label_2
_geom_torsion_atom_site_label_3
_geom_torsion_atom_site_label_4
_geom_torsion
_geom_torsion_site_symmetry_1
_geom_torsion_site_symmetry_2
_geom_torsion_site_symmetry_3
_geom_torsion_site_symmetry_4
S2 Sn2 S1 Gd1 15.59(17) . . . .
S3 Sn2 S1 Gd1 145.83(11) 5_556 . . .
S3 Sn2 S1 Gd1 -113.03(12) . . . .
S2 Sn2 S3 Sn2 118.31(11) . . . 5_556
S1 Sn2 S3 Sn2 -111.28(10) . . . 5_556
S3 Sn2 S3 Sn2 0.0 5_556 . . 5_556
Sn2 S1 Gd1 O1 -115.2(2) . . . 7_556
Sn2 S1 Gd1 O1 -47.4(2) . . . .
Sn2 S1 Gd1 N3 -8.8(6) . . . .
Sn2 S1 Gd1 N2 150.3(3) . . . .
Sn2 S1 Gd1 N5 94.5(2) . . . .
Sn2 S1 Gd1 N1 172.2(3) . . . .
Sn2 S1 Gd1 N4 29.5(2) . . . .
Sn2 S1 Gd1 Gd1 -80.57(12) . . . 7_556
O1 Gd1 O1 Gd1 0.0 7_556 . . 7_556
N3 Gd1 O1 Gd1 91.4(3) . . . 7_556
N2 Gd1 O1 Gd1 58.1(5) . . . 7_556
N5 Gd1 O1 Gd1 -167.0(3) . . . 7_556
N1 Gd1 O1 Gd1 -44.8(5) . . . 7_556
N4 Gd1 O1 Gd1 160.1(4) . . . 7_556
S1 Gd1 O1 Gd1 -104.4(3) . . . 7_556
O1 Gd1 N1 C1 100.9(7) 7_556 . . .
O1 Gd1 N1 C1 143.8(7) . . . .
N3 Gd1 N1 C1 27.0(9) . . . .
N2 Gd1 N1 C1 10.5(7) . . . .
N5 Gd1 N1 C1 -72.7(7) . . . .
N4 Gd1 N1 C1 -77.6(9) . . . .
S1 Gd1 N1 C1 -153.5(8) . . . .
Gd1 Gd1 N1 C1 119.2(7) 7_556 . . .
O1 Gd1 N2 C3 69.6(8) 7_556 . . .
O1 Gd1 N2 C3 16.5(10) . . . .
N3 Gd1 N2 C3 -19.3(8) . . . .
N5 Gd1 N2 C3 -134.1(9) . . . .
N1 Gd1 N2 C3 147.1(9) . . . .
N4 Gd1 N2 C3 -73.6(8) . . . .
S1 Gd1 N2 C3 170.2(7) . . . .
Gd1 Gd1 N2 C3 48.0(8) 7_556 . . .
O1 Gd1 N2 C2 -58.6(7) 7_556 . . .
O1 Gd1 N2 C2 -111.7(7) . . . .
N3 Gd1 N2 C2 -147.4(8) . . . .
N5 Gd1 N2 C2 97.8(7) . . . .
N1 Gd1 N2 C2 19.0(7) . . . .
N4 Gd1 N2 C2 158.3(7) . . . .
S1 Gd1 N2 C2 42.1(8) . . . .
Gd1 Gd1 N2 C2 -80.2(7) 7_556 . . .
O1 Gd1 N3 C5 128.9(9) 7_556 . . .
O1 Gd1 N3 C5 58.9(9) . . . .
N2 Gd1 N3 C5 -145.2(10) . . . .
N5 Gd1 N3 C5 -77.0(9) . . . .
N1 Gd1 N3 C5 -161.7(8) . . . .
N4 Gd1 N3 C5 -22.7(9) . . . .
S1 Gd1 N3 C5 19.6(13) . . . .
Gd1 Gd1 N3 C5 93.8(9) 7_556 . . .
O1 Gd1 N3 C4 -96.7(9) 7_556 . . .
O1 Gd1 N3 C4 -166.7(10) . . . .
N2 Gd1 N3 C4 -10.8(9) . . . .
N5 Gd1 N3 C4 57.3(10) . . . .
N1 Gd1 N3 C4 -27.3(11) . . . .
N4 Gd1 N3 C4 111.7(10) . . . .
S1 Gd1 N3 C4 154.0(8) . . . .
Gd1 Gd1 N3 C4 -131.8(9) 7_556 . . .
O1 Gd1 N4 C7 174.4(9) 7_556 . . .
O1 Gd1 N4 C7 143.3(11) . . . .
N3 Gd1 N4 C7 -135.3(11) . . . .
N2 Gd1 N4 C7 -81.1(11) . . . .
N5 Gd1 N4 C7 -13.1(10) . . . .
N1 Gd1 N4 C7 -8.0(13) . . . .
S1 Gd1 N4 C7 61.4(10) . . . .
Gd1 Gd1 N4 C7 155.1(10) 7_556 . . .
O1 Gd1 N4 C6 -55.2(11) 7_556 . . .
O1 Gd1 N4 C6 -86.4(9) . . . .
N3 Gd1 N4 C6 -4.9(9) . . . .
N2 Gd1 N4 C6 49.3(10) . . . .
N5 Gd1 N4 C6 117.3(10) . . . .
N1 Gd1 N4 C6 122.4(9) . . . .
S1 Gd1 N4 C6 -168.2(9) . . . .
Gd1 Gd1 N4 C6 -74.6(9) 7_556 . . .
O1 Gd1 N5 C8 164.8(10) 7_556 . . .
O1 Gd1 N5 C8 -40.9(12) . . . .
N3 Gd1 N5 C8 48.8(11) . . . .
N2 Gd1 N5 C8 109.5(11) . . . .
N1 Gd1 N5 C8 177.7(11) . . . .
N4 Gd1 N5 C8 -5.6(10) . . . .
S1 Gd1 N5 C8 -105.5(11) . . . .
Gd1 Gd1 N5 C8 -79.9(16) 7_556 . . .
Gd1 N1 C1 C2 -38.2(12) . . . .
C3 N2 C2 C1 -176.7(9) . . . .
Gd1 N2 C2 C1 -47.3(11) . . . .
N1 C1 C2 N2 56.3(13) . . . .
C2 N2 C3 C4 177.0(10) . . . .
Gd1 N2 C3 C4 47.3(12) . . . .
C5 N3 C4 C3 171.2(11) . . . .
Gd1 N3 C4 C3 39.1(13) . . . .
N2 C3 C4 N3 -57.2(14) . . . .
C4 N3 C5 C6 -84.0(15) . . . .
Gd1 N3 C5 C6 49.6(15) . . . .
C7 N4 C6 C5 163.6(13) . . . .
Gd1 N4 C6 C5 32.0(16) . . . .
N3 C5 C6 N4 -55.4(18) . . . .
C6 N4 C7 C8 -99.8(18) . . . .
Gd1 N4 C7 C8 31(2) . . . .
Gd1 N5 C8 C7 23.6(19) . . . .
N4 C7 C8 N5 -37(2) . . . .
